data_4120557
loop_
_publ_author_name
'Takezawa, Hiroki'
'Murase, Takashi'
'Resnati, Giuseppe'
'Metrangolo, Pierangelo'
'Fujita, Makoto'

_publ_contact_author 'Makoto Fujita'
_publ_section_title
;
 Recognition of polyfluorinated compounds through self-aggregation in a
 cavity.
;
_journal_issue 5
_journal_name_full 'Journal of the American Chemical Society'
_journal_page_first 1786
_journal_page_last 1788
_journal_paper_doi 10.1021/ja412893c
_journal_volume 136
_journal_year 2014
_chemical_formula_sum 'C126 H156 F28 N44.56 O91.35 Pd6'
_chemical_formula_weight 4926.82
_chemical_name_systematic
; 
 ? 
;
_space_group_IT_number 88
_symmetry_cell_setting tetragonal
_symmetry_space_group_name_Hall '-I 4ad'
_symmetry_space_group_name_H-M 'I 41/a :2'
_atom_sites_solution_hydrogens geom
_atom_sites_solution_primary direct
_atom_sites_solution_secondary difmap
_audit_creation_method SHELXL-97
_cell_angle_alpha 90.00
_cell_angle_beta 90.00
_cell_angle_gamma 90.00
_cell_formula_units_Z 4
_cell_length_a 26.374(3)
_cell_length_b 26.374(3)
_cell_length_c 31.884(3)
_cell_measurement_reflns_used 9939
_cell_measurement_temperature 90(2)
_cell_measurement_theta_max 26.371
_cell_measurement_theta_min 2.403
_cell_volume 22178(4)
_computing_cell_refinement 'Bruker SAINT'
_computing_data_collection 'Bruker APEX-II'
_computing_data_reduction 'Bruker SAINT'
_computing_molecular_graphics 'Bruker XP'
_computing_publication_material 'Bruker SHELXTL'
_computing_structure_refinement 'SHELXL-97 (Sheldrick, 1997)'
_computing_structure_solution 'SHELXS-97 (Sheldrick, 1990)'
_diffrn_ambient_temperature 90(2)
_diffrn_measured_fraction_theta_full 0.984
_diffrn_measured_fraction_theta_max 0.984
_diffrn_measurement_device_type 'CCD area detector'
_diffrn_measurement_method 'omega scan'
_diffrn_radiation_monochromator 'focusing mirror'
_diffrn_radiation_source 'fine-focus sealed tube'
_diffrn_radiation_type MoK\a
_diffrn_radiation_wavelength 0.71073
_diffrn_reflns_av_R_equivalents 0.0570
_diffrn_reflns_av_sigmaI/netI 0.0382
_diffrn_reflns_limit_h_max 35
_diffrn_reflns_limit_h_min -34
_diffrn_reflns_limit_k_max 35
_diffrn_reflns_limit_k_min -35
_diffrn_reflns_limit_l_max 42
_diffrn_reflns_limit_l_min -40
_diffrn_reflns_number 126981
_diffrn_reflns_theta_full 28.30
_diffrn_reflns_theta_max 28.30
_diffrn_reflns_theta_min 1.54
_exptl_absorpt_coefficient_mu 0.595
_exptl_absorpt_correction_T_max 0.9595
_exptl_absorpt_correction_T_min 0.9539
_exptl_absorpt_correction_type multi-scan
_exptl_absorpt_process_details SADABS
_exptl_crystal_colour colourless
_exptl_crystal_density_diffrn 1.475
_exptl_crystal_density_method 'not measured'
_exptl_crystal_description Block
_exptl_crystal_F_000 9931
_exptl_crystal_size_max 0.08
_exptl_crystal_size_mid 0.07
_exptl_crystal_size_min 0.07
_refine_diff_density_max 1.076
_refine_diff_density_min -1.073
_refine_diff_density_rms 0.138
_refine_ls_extinction_method none
_refine_ls_goodness_of_fit_ref 1.028
_refine_ls_hydrogen_treatment constr
_refine_ls_matrix_type full
_refine_ls_number_parameters 816
_refine_ls_number_reflns 13567
_refine_ls_number_restraints 340
_refine_ls_restrained_S_all 1.052
_refine_ls_R_factor_all 0.1188
_refine_ls_R_factor_gt 0.0774
_refine_ls_shift/su_max 0.002
_refine_ls_shift/su_mean 0.000
_refine_ls_structure_factor_coef Fsqd
_refine_ls_weighting_details 'calc w=1/[\s^2^(Fo^2^)+(0.1479P)^2^+119.1652P] where P=(Fo^2^+2Fc^2^)/3'
_refine_ls_weighting_scheme calc
_refine_ls_wR_factor_gt 0.2260
_refine_ls_wR_factor_ref 0.2633
_reflns_number_gt 8745
_reflns_number_total 13567
_reflns_threshold_expression >2sigma(I)
_cod_data_source_file ja412893c_si_003.cif
_cod_data_source_block 1-2b
_cod_depositor_comments
;
The following automatic conversions were performed:

'_symmetry_cell_setting' value 'Tetragonal' changed to 'tetragonal'
according to
/usr/data/users/saulius/automatic-downloads/current/ACS/lib/dictionaries/cif_core.dic
dictionary named 'cif_core.dic' version 2.4.2 from 2011-04-26.

Automatic conversion script
Id: cif_fix_values 2281 2013-09-26 08:29:07Z andrius 
;
_cod_original_cell_volume 22179(4)
_cod_original_sg_symbol_H-M I4(1)/a
_cod_database_code 4120557

loop_
_symmetry_equiv_pos_as_xyz
'x, y, z'
'-x+1/2, -y, z+1/2'
'-y+3/4, x+1/4, z+1/4'
'y+3/4, -x+3/4, z+3/4'
'x+1/2, y+1/2, z+1/2'
'-x+1, -y+1/2, z+1'
'-y+5/4, x+3/4, z+3/4'
'y+5/4, -x+5/4, z+5/4'
'-x, -y, -z'
'x-1/2, y, -z-1/2'
'y-3/4, -x-1/4, -z-1/4'
'-y-3/4, x-3/4, -z-3/4'
'-x+1/2, -y+1/2, -z+1/2'
'x, y+1/2, -z'
'y-1/4, -x+1/4, -z+1/4'
'-y-1/4, x-1/4, -z-1/4'

loop_
_atom_site_label
_atom_site_type_symbol
_atom_site_fract_x
_atom_site_fract_y
_atom_site_fract_z
_atom_site_U_iso_or_equiv
_atom_site_adp_type
_atom_site_occupancy
_atom_site_symmetry_multiplicity
_atom_site_calc_flag
_atom_site_refinement_flags
_atom_site_disorder_assembly
_atom_site_disorder_group
Pd1 Pd 0.208000(16) 0.970710(16) 0.125424(12) 0.03818(16) Uani 1 1 d . A .
Pd2 Pd 0.0000 1.2500 -0.170799(17) 0.04118(18) Uani 1 2 d S . .
C18C C 0.3153(5) 0.9711(8) 0.1098(6) 0.069(5) Uani 0.57(3) 1 d P A 1
H18A H 0.3454 0.9598 0.0946 0.103 Uiso 0.57(3) 1 calc PR A 1
H18B H 0.3188 0.9627 0.1396 0.103 Uiso 0.57(3) 1 calc PR A 1
H18C H 0.3115 1.0079 0.1066 0.103 Uiso 0.57(3) 1 calc PR A 1
C27C C 0.2649(12) 0.9492(11) 0.0500(10) 0.065(7) Uani 0.57(3) 1 d P A 1
H27A H 0.2652 0.9849 0.0415 0.098 Uiso 0.57(3) 1 calc PR A 1
H27B H 0.2326 0.9337 0.0417 0.098 Uiso 0.57(3) 1 calc PR A 1
H27C H 0.2929 0.9313 0.0362 0.098 Uiso 0.57(3) 1 calc PR A 1
C19C C 0.2703(9) 0.8877(8) 0.1034(7) 0.070(5) Uani 0.57(3) 1 d P A 1
H19A H 0.2431 0.8704 0.0875 0.084 Uiso 0.57(3) 1 calc PR A 1
H19B H 0.3032 0.8722 0.0956 0.084 Uiso 0.57(3) 1 calc PR A 1
C20C C 0.2612(10) 0.8820(10) 0.1510(7) 0.074(6) Uani 0.57(3) 1 d P A 1
H20A H 0.2621 0.8459 0.1595 0.089 Uiso 0.57(3) 1 calc PR A 1
H20B H 0.2869 0.9010 0.1672 0.089 Uiso 0.57(3) 1 calc PR A 1
C22C C 0.1622(17) 0.8740(17) 0.1443(19) 0.116(14) Uani 0.57(3) 1 d P A 1
H22A H 0.1584 0.8745 0.1138 0.174 Uiso 0.57(3) 1 calc PR A 1
H22B H 0.1330 0.8907 0.1573 0.174 Uiso 0.57(3) 1 calc PR A 1
H22C H 0.1641 0.8388 0.1541 0.174 Uiso 0.57(3) 1 calc PR A 1
C21C C 0.2044(10) 0.9086(9) 0.2051(5) 0.080(6) Uani 0.57(3) 1 d P A 1
H21A H 0.1706 0.9225 0.2107 0.120 Uiso 0.57(3) 1 calc PR A 1
H21B H 0.2302 0.9316 0.2165 0.120 Uiso 0.57(3) 1 calc PR A 1
H21C H 0.2076 0.8753 0.2186 0.120 Uiso 0.57(3) 1 calc PR A 1
C18D C 0.3083(7) 0.9872(9) 0.0851(10) 0.073(7) Uani 0.43(3) 1 d P A 2
H18D H 0.3396 0.9726 0.0737 0.109 Uiso 0.43(3) 1 calc PR A 2
H18E H 0.3158 1.0047 0.1115 0.109 Uiso 0.43(3) 1 calc PR A 2
H18F H 0.2942 1.0115 0.0649 0.109 Uiso 0.43(3) 1 calc PR A 2
C27D C 0.259(2) 0.9315(15) 0.0476(14) 0.083(13) Uani 0.43(3) 1 d P A 2
H27D H 0.2902 0.9205 0.0337 0.124 Uiso 0.43(3) 1 calc PR A 2
H27E H 0.2449 0.9609 0.0328 0.124 Uiso 0.43(3) 1 calc PR A 2
H27F H 0.2342 0.9037 0.0472 0.124 Uiso 0.43(3) 1 calc PR A 2
C19D C 0.2928(11) 0.9037(14) 0.1147(9) 0.079(10) Uani 0.43(3) 1 d P A 2
H19C H 0.3134 0.8833 0.0950 0.095 Uiso 0.43(3) 1 calc PR A 2
H19D H 0.3153 0.9162 0.1373 0.095 Uiso 0.43(3) 1 calc PR A 2
C20D C 0.2542(12) 0.8740(11) 0.1317(11) 0.064(7) Uani 0.43(3) 1 d P A 2
H20C H 0.2698 0.8486 0.1506 0.077 Uiso 0.43(3) 1 calc PR A 2
H20D H 0.2377 0.8553 0.1086 0.077 Uiso 0.43(3) 1 calc PR A 2
C22D C 0.1711(16) 0.8699(16) 0.149(2) 0.071(9) Uani 0.43(3) 1 d PU A 2
H22D H 0.1777 0.8373 0.1631 0.107 Uiso 0.43(3) 1 calc PR A 2
H22E H 0.1671 0.8648 0.1192 0.107 Uiso 0.43(3) 1 calc PR A 2
H22F H 0.1400 0.8848 0.1609 0.107 Uiso 0.43(3) 1 calc PR A 2
C21D C 0.2353(16) 0.9155(13) 0.1982(9) 0.100(12) Uani 0.43(3) 1 d P A 2
H21D H 0.2243 0.8906 0.2192 0.150 Uiso 0.43(3) 1 calc PR A 2
H21E H 0.2244 0.9494 0.2069 0.150 Uiso 0.43(3) 1 calc PR A 2
H21F H 0.2723 0.9147 0.1958 0.150 Uiso 0.43(3) 1 calc PR A 2
N1 N 0.20346(19) 1.03738(17) 0.09376(14) 0.0426(10) Uani 1 1 d . . .
N2 N 0.14610(17) 0.99546(18) 0.15743(14) 0.0412(10) Uani 1 1 d . . .
N3 N 0.2706(2) 0.9459(2) 0.09292(17) 0.0564(13) Uani 1 1 d . . .
N4 N 0.2122(2) 0.9029(2) 0.15687(17) 0.0615(15) Uani 1 1 d U . .
N5 N 0.0525(2) 1.2415(2) -0.21823(16) 0.0568(14) Uani 1 1 d . . .
N6 N 0.1519(2) 1.18204(17) 0.00016(15) 0.0453(11) Uani 1 1 d . . .
N7 N 0.16452(19) 1.27126(17) 0.00009(15) 0.0449(11) Uani 1 1 d . . .
N8 N 0.1998(2) 1.22077(18) 0.05483(15) 0.0474(11) Uani 1 1 d . . .
N9 N 0.05169(19) 1.24191(17) -0.12419(13) 0.0415(10) Uani 1 1 d . . .
C1 C 0.1751(3) 1.0413(2) 0.05885(18) 0.0515(15) Uani 1 1 d . . .
H1 H 0.1605 1.0116 0.0472 0.062 Uiso 1 1 calc R . .
C2 C 0.1666(3) 1.0869(2) 0.03965(19) 0.0552(16) Uani 1 1 d . . .
H2 H 0.1463 1.0884 0.0151 0.066 Uiso 1 1 calc R . .
C3 C 0.1876(2) 1.1308(2) 0.05582(18) 0.0456(13) Uani 1 1 d . . .
C4 C 0.2167(3) 1.1265(2) 0.0925(2) 0.0533(15) Uani 1 1 d . . .
H4 H 0.2315 1.1557 0.1048 0.064 Uiso 1 1 calc R . .
C5 C 0.2233(3) 1.0800(2) 0.1101(2) 0.0526(15) Uani 1 1 d . . .
H5 H 0.2428 1.0775 0.1351 0.063 Uiso 1 1 calc R . .
C6 C 0.0617(3) 1.1961(2) -0.10700(19) 0.0484(14) Uani 1 1 d . . .
H6 H 0.0471 1.1668 -0.1194 0.058 Uiso 1 1 calc R . .
C7 C 0.0919(3) 1.1901(2) -0.0727(2) 0.0519(15) Uani 1 1 d . . .
H7 H 0.0978 1.1573 -0.0615 0.062 Uiso 1 1 calc R . .
C8 C 0.1139(2) 1.2323(2) -0.05417(17) 0.0444(13) Uani 1 1 d . . .
C9 C 0.1038(2) 1.2798(2) -0.07144(17) 0.0475(14) Uani 1 1 d . . .
H9 H 0.1181 1.3095 -0.0594 0.057 Uiso 1 1 calc R . .
C10 C 0.0729(2) 1.2832(2) -0.10621(17) 0.0463(13) Uani 1 1 d . . .
H10 H 0.0662 1.3157 -0.1179 0.056 Uiso 1 1 calc R . .
C11 C 0.1455(2) 1.2277(2) -0.01567(18) 0.0452(13) Uani 1 1 d . . .
C12 C 0.1798(2) 1.1806(2) 0.03576(18) 0.0456(13) Uani 1 1 d . . .
C13 C 0.1910(2) 1.2654(2) 0.03515(18) 0.0472(13) Uani 1 1 d . . .
C14 C 0.0996(2) 0.9853(2) 0.14272(19) 0.0478(13) Uani 1 1 d . . .
H14 H 0.0963 0.9633 0.1193 0.057 Uiso 1 1 calc R . .
C15 C 0.0562(2) 1.0057(2) 0.1602(2) 0.0509(14) Uani 1 1 d . . .
H15 H 0.0239 0.9986 0.1485 0.061 Uiso 1 1 calc R . .
C16 C 0.0609(2) 1.0366(2) 0.19515(18) 0.0435(12) Uani 1 1 d . . .
C17 C 0.1089(2) 1.0464(2) 0.21043(18) 0.0484(14) Uani 1 1 d . . .
H17 H 0.1131 1.0676 0.2342 0.058 Uiso 1 1 calc R . .
C23 C 0.0270(4) 1.2589(3) -0.2572(2) 0.079(2) Uani 1 1 d . . .
H23A H 0.0449 1.2451 -0.2820 0.095 Uiso 1 1 calc R . .
H23B H 0.0280 1.2963 -0.2588 0.095 Uiso 1 1 calc R . .
C24 C 0.0673(4) 1.1864(3) -0.2209(3) 0.082(3) Uani 1 1 d . . .
H24A H 0.0368 1.1653 -0.2192 0.123 Uiso 1 1 calc R . .
H24B H 0.0901 1.1780 -0.1976 0.123 Uiso 1 1 calc R . .
H24C H 0.0846 1.1801 -0.2476 0.123 Uiso 1 1 calc R . .
C25 C 0.0987(3) 1.2725(3) -0.2119(2) 0.0676(19) Uani 1 1 d . . .
H25A H 0.1197 1.2711 -0.2372 0.101 Uiso 1 1 calc R . .
H25B H 0.1179 1.2591 -0.1880 0.101 Uiso 1 1 calc R . .
H25C H 0.0891 1.3077 -0.2062 0.101 Uiso 1 1 calc R . .
C26 C 0.1505(2) 1.0254(2) 0.19128(18) 0.0476(13) Uani 1 1 d . . .
H26 H 0.1833 1.0323 0.2023 0.057 Uiso 1 1 calc R . .
O101 O 0.2094(13) 1.1694(10) 0.1978(12) 0.286(17) Uani 0.50 1 d PDU B -1
H10E H 0.2361 1.1572 0.2081 0.429 Uiso 0.50 1 calc PR B -1
C101 C 0.2112(7) 1.2245(11) 0.2003(9) 0.189(15) Uani 0.50 1 d PDU B -1
H10A H 0.2395 1.2375 0.1830 0.226 Uiso 0.50 1 calc PR B -1
H10B H 0.2168 1.2352 0.2297 0.226 Uiso 0.50 1 calc PR B -1
C102 C 0.1621(6) 1.2452(7) 0.1848(5) 0.145(11) Uani 0.50 1 d PDU B -1
C103 C 0.1134(5) 1.2344(7) 0.2098(6) 0.171(13) Uani 0.50 1 d PDU B -1
C104 C 0.0649(5) 1.2562(6) 0.1936(4) 0.122(8) Uani 0.50 1 d PDU B -1
C105 C 0.0141(5) 1.2419(7) 0.2105(5) 0.142(11) Uani 0.50 1 d PDU B -1
C106 C -0.0355(5) 1.2517(8) 0.1878(6) 0.232(17) Uani 0.50 1 d PDU B -1
C107 C -0.0821(6) 1.2603(9) 0.2173(6) 0.31(2) Uani 0.50 1 d PDU B -1
C108 C -0.1337(7) 1.2623(12) 0.1944(9) 0.30(2) Uani 0.50 1 d PDU B -1
C109 C -0.1801(9) 1.2498(18) 0.2216(11) 0.25(2) Uani 0.50 1 d PDU B -1
H10C H -0.1695 1.2291 0.2460 0.305 Uiso 0.50 1 calc PR B -1
H10D H -0.1954 1.2816 0.2323 0.305 Uiso 0.50 1 calc PR B -1
O109 O -0.2163(14) 1.223(2) 0.1977(15) 0.35(3) Uani 0.50 1 d PDU B -1
H10F H -0.2357 1.2434 0.1856 0.528 Uiso 0.50 1 calc PR B -1
F101 F 0.1527(7) 1.2300(7) 0.1450(5) 0.166(6) Uani 0.50 1 d PDU B -1
F102 F 0.1641(10) 1.2971(6) 0.1821(7) 0.216(9) Uani 0.50 1 d PDU B -1
F103 F 0.1115(7) 1.1855(5) 0.2157(7) 0.194(8) Uani 0.50 1 d PDU B -1
F104 F 0.1210(8) 1.2541(9) 0.2484(5) 0.200(8) Uani 0.50 1 d PDU B -1
F105 F 0.0671(9) 1.2401(10) 0.1540(5) 0.199(8) Uani 0.50 1 d PDU B -1
F106 F 0.0749(9) 1.3054(5) 0.1950(8) 0.195(8) Uani 0.50 1 d PDU B -1
F107 F 0.0084(9) 1.2711(7) 0.2470(6) 0.243(11) Uani 0.50 1 d PDU B -1
F108 F 0.0185(7) 1.1946(5) 0.2229(6) 0.192(8) Uani 0.50 1 d PDU B -1
F109 F -0.0293(9) 1.2923(8) 0.1643(6) 0.208(9) Uani 0.50 1 d PDU B -1
F110 F -0.0499(8) 1.2115(9) 0.1649(7) 0.225(10) Uani 0.50 1 d PDU B -1
F111 F -0.0835(11) 1.2207(11) 0.2432(8) 0.260(13) Uani 0.50 1 d PDU B -1
F112 F -0.0749(14) 1.3026(11) 0.2376(12) 0.49(4) Uani 0.50 1 d PDU B -1
F113 F -0.1315(15) 1.2280(19) 0.1633(12) 0.53(3) Uani 0.50 1 d PDU B -1
F114 F -0.1377(13) 1.3076(14) 0.1778(13) 0.330(18) Uani 0.50 1 d PDU B -1
N2A N 0.1079(4) 0.9265(4) 0.0401(3) 0.063(3) Uiso 0.582(12) 1 d PD C 1
O4A O 0.1349(6) 0.9374(6) 0.0064(5) 0.138(6) Uiso 0.582(12) 1 d PD C 1
O5A O 0.1273(6) 0.9025(6) 0.0635(5) 0.122(5) Uiso 0.582(12) 1 d PD C 1
O6A O 0.0739(4) 0.9585(4) 0.0374(4) 0.100(4) Uiso 0.582(12) 1 d PD C 1
O218 O 0.0333(14) 0.9034(12) 0.0847(10) 0.241(12) Uiso 0.582(12) 1 d P C 1
O13 O -0.0354(14) 1.4406(13) -0.0945(10) 0.250(13) Uiso 0.582(12) 1 d P C 1
O7 O 0.1378(5) 0.9153(5) 0.0426(5) 0.067(4) Uiso 0.418(12) 1 d P C 2
O8 O 0.0743(10) 0.9004(9) 0.0681(7) 0.133(8) Uiso 0.418(12) 1 d P C 2
O9 O -0.0029(8) 0.9201(7) 0.0972(6) 0.100(6) Uiso 0.418(12) 1 d P C 2
N3A N 0.3175(8) 1.0243(8) 0.1996(8) 0.161(9) Uiso 0.559(13) 1 d PD D 1
O7A O 0.3505(8) 0.9905(8) 0.2074(8) 0.207(10) Uiso 0.559(13) 1 d PD D 1
O8A O 0.3309(8) 1.0625(7) 0.1796(7) 0.182(9) Uiso 0.559(13) 1 d PD D 1
O9A O 0.2728(7) 1.0165(8) 0.2076(7) 0.158(9) Uiso 0.559(13) 1 d PD D 1
O10 O -0.1370(17) 1.3036(17) -0.3250(13) 0.33(2) Uiso 0.559(13) 1 d P D 1
O11 O 0.3264(10) 0.9299(10) 0.2836(8) 0.209(11) Uiso 0.559(13) 1 d P D 1
O12 O 0.3831(9) 0.8603(10) 0.1778(8) 0.156(9) Uiso 0.441(13) 1 d P D 2
O29 O -0.1891(10) 1.2913(9) -0.2881(8) 0.160(10) Uiso 0.441(13) 1 d P D 2
O14 O 0.2748(7) 1.0396(9) 0.2024(7) 0.111(7) Uiso 0.441(13) 1 d P D 2
O15 O 0.3060(16) 0.9786(15) 0.2386(13) 0.246(17) Uiso 0.441(13) 1 d P D 2
N4A N 0.224(2) 1.2265(12) -0.1191(15) 0.38(4) Uiso 0.507(9) 1 d PD E 1
O10A O 0.1897(9) 1.2296(10) -0.1464(8) 0.169(8) Uiso 0.507(9) 1 d PD E 1
O11A O 0.2441(10) 1.2624(9) -0.0994(8) 0.175(9) Uiso 0.507(9) 1 d PD E 1
O12A O 0.2206(10) 1.1836(10) -0.1009(9) 0.178(9) Uiso 0.507(9) 1 d PD E 1
O16 O 0.2737(10) 1.2183(10) -0.0325(9) 0.187(9) Uiso 0.507(9) 1 d P E 1
O17 O 0.3795(4) 1.2859(5) 0.0798(4) 0.064(3) Uiso 0.507(9) 1 d P E 1
O18 O 0.3363(7) 1.3408(7) 0.0151(7) 0.129(6) Uiso 0.507(9) 1 d P E 1
O19 O 0.1398(10) 1.1040(9) -0.1495(8) 0.190(10) Uiso 0.507(9) 1 d P E 1
O28 O 0.3704(7) 1.2688(7) 0.0870(6) 0.114(7) Uiso 0.507(9) 1 d P E 1
N5A N 0.3351(14) 1.2844(12) 0.0094(10) 0.236(17) Uiso 0.493(9) 1 d PD E 2
O13A O 0.3464(18) 1.2790(17) 0.0478(10) 0.35(2) Uiso 0.493(9) 1 d PD E 2
O14A O 0.2994(13) 1.2566(12) -0.0043(11) 0.272(17) Uiso 0.493(9) 1 d PD E 2
O15A O 0.3446(10) 1.3255(10) -0.0090(9) 0.181(10) Uiso 0.493(9) 1 d PD E 2
O20 O 0.2468(10) 1.2037(9) -0.0717(9) 0.174(9) Uiso 0.493(9) 1 d P E 2
O21 O 0.1818(7) 1.1849(8) -0.1468(6) 0.128(6) Uiso 0.493(9) 1 d P E 2
O22 O 0.0838(15) 1.0835(15) -0.1624(12) 0.266(16) Uiso 0.493(9) 1 d P E 2
O5 O 0.3073(9) 1.1469(9) 0.1777(7) 0.191(10) Uiso 0.60(2) 1 d P F 1
O6 O 0.2665(10) 1.1396(9) 0.2095(8) 0.206(11) Uiso 0.60(2) 1 d P F 2
O23 O 0.4335(10) 0.9253(10) 0.0585(8) 0.227(11) Uiso 0.65(2) 1 d P G 1
O24 O 0.3793(7) 0.8453(7) 0.0474(6) 0.168(8) Uiso 0.65(2) 1 d P G 1
O27 O 0.437(2) 1.0197(19) 0.0208(16) 0.40(3) Uiso 0.65(2) 1 d P G 1
O25 O 0.3976(12) 0.9036(11) 0.0404(10) 0.145(13) Uiso 0.35(2) 1 d P G 2
O26 O 0.4128(10) 1.0315(10) 0.0349(8) 0.116(9) Uiso 0.35(2) 1 d P G 2
O1 O 0.3846(16) 0.9340(16) 0.2543(13) 0.299(18) Uiso 0.50 1 d P . .
O2 O 0.0000 1.2500 -0.3750 0.126(6) Uiso 1 4 d S . .
O3 O 0.0076(6) 1.3412(6) -0.3409(5) 0.211(6) Uiso 1 1 d . . .
O4 O -0.0653(11) 1.4004(11) -0.3519(10) 0.212(11) Uiso 0.50 1 d P . .

loop_
_atom_site_aniso_label
_atom_site_aniso_U_11
_atom_site_aniso_U_22
_atom_site_aniso_U_33
_atom_site_aniso_U_23
_atom_site_aniso_U_13
_atom_site_aniso_U_12
Pd1 0.0406(2) 0.0414(2) 0.0325(2) -0.00178(16) -0.00192(16) 0.00847(16)
Pd2 0.0637(4) 0.0343(3) 0.0255(3) 0.000 0.000 -0.0100(3)
C18C 0.048(7) 0.099(12) 0.060(10) -0.003(9) 0.009(7) 0.008(7)
C27C 0.076(12) 0.076(17) 0.043(10) 0.000(11) 0.019(9) 0.038(11)
C19C 0.055(11) 0.092(12) 0.064(12) 0.007(9) 0.017(9) 0.023(9)
C20C 0.093(14) 0.073(13) 0.055(11) 0.020(10) 0.014(11) 0.050(11)
C22C 0.12(3) 0.08(2) 0.15(3) 0.04(2) -0.01(2) -0.016(19)
C21C 0.107(16) 0.097(12) 0.035(7) 0.019(7) 0.001(9) 0.046(13)
C18D 0.047(10) 0.094(15) 0.078(17) 0.011(12) 0.020(10) 0.010(9)
C27D 0.14(3) 0.07(2) 0.035(11) -0.016(15) -0.016(13) 0.05(2)
C19D 0.058(15) 0.12(3) 0.061(14) 0.026(14) 0.017(11) 0.069(16)
C20D 0.071(14) 0.054(11) 0.068(18) 0.003(14) 0.015(16) 0.032(9)
C22D 0.056(10) 0.035(10) 0.12(3) 0.047(12) 0.032(13) 0.022(6)
C21D 0.13(3) 0.12(2) 0.052(13) 0.023(13) -0.012(16) 0.07(2)
N1 0.051(3) 0.040(2) 0.037(2) -0.0030(19) 0.000(2) 0.003(2)
N2 0.040(2) 0.048(3) 0.035(2) -0.0012(19) -0.0026(19) 0.005(2)
N3 0.054(3) 0.064(3) 0.052(3) -0.004(3) 0.005(2) 0.017(3)
N4 0.073(4) 0.062(3) 0.050(3) 0.010(3) 0.003(3) 0.024(3)
N5 0.087(4) 0.049(3) 0.035(3) -0.006(2) 0.010(3) -0.015(3)
N6 0.060(3) 0.037(2) 0.039(2) -0.0028(19) -0.004(2) -0.002(2)
N7 0.054(3) 0.041(2) 0.041(2) -0.001(2) -0.004(2) -0.006(2)
N8 0.059(3) 0.040(2) 0.043(3) -0.002(2) -0.005(2) -0.004(2)
N9 0.056(3) 0.036(2) 0.032(2) 0.0005(18) 0.0007(19) -0.007(2)
C1 0.080(4) 0.038(3) 0.037(3) -0.003(2) -0.012(3) -0.001(3)
C2 0.078(4) 0.047(3) 0.041(3) -0.008(3) -0.018(3) 0.005(3)
C3 0.056(3) 0.043(3) 0.038(3) -0.002(2) -0.001(2) -0.002(2)
C4 0.064(4) 0.042(3) 0.054(4) -0.004(3) -0.014(3) -0.003(3)
C5 0.055(4) 0.053(4) 0.050(3) -0.002(3) -0.013(3) -0.003(3)
C6 0.070(4) 0.032(3) 0.043(3) -0.003(2) -0.005(3) -0.009(3)
C7 0.073(4) 0.035(3) 0.048(3) 0.002(2) -0.013(3) -0.006(3)
C8 0.057(3) 0.039(3) 0.037(3) 0.001(2) 0.002(2) -0.008(2)
C9 0.069(4) 0.039(3) 0.034(3) 0.000(2) -0.003(3) -0.012(3)
C10 0.070(4) 0.035(3) 0.034(3) 0.002(2) -0.003(3) -0.013(3)
C11 0.052(3) 0.045(3) 0.039(3) 0.002(2) -0.001(2) -0.005(2)
C12 0.055(3) 0.041(3) 0.041(3) -0.002(2) -0.002(3) 0.001(2)
C13 0.055(3) 0.047(3) 0.040(3) -0.003(2) -0.003(3) -0.007(3)
C14 0.044(3) 0.054(3) 0.045(3) -0.015(3) -0.004(3) 0.001(3)
C15 0.040(3) 0.062(4) 0.052(3) -0.015(3) -0.002(3) 0.000(3)
C16 0.040(3) 0.049(3) 0.041(3) -0.003(2) 0.002(2) 0.004(2)
C17 0.046(3) 0.063(4) 0.036(3) -0.010(3) -0.004(2) 0.011(3)
C23 0.120(7) 0.090(6) 0.027(3) 0.000(3) 0.012(4) -0.024(5)
C24 0.121(7) 0.059(4) 0.066(5) -0.014(4) 0.040(5) -0.004(4)
C25 0.078(5) 0.079(5) 0.045(4) 0.002(3) 0.014(3) -0.021(4)
C26 0.042(3) 0.062(4) 0.039(3) -0.007(3) -0.005(2) 0.009(3)
O101 0.26(3) 0.32(3) 0.27(3) -0.05(2) -0.02(2) 0.01(2)
C101 0.19(3) 0.18(2) 0.19(3) 0.02(2) 0.04(2) -0.06(2)
C102 0.18(2) 0.133(18) 0.118(17) 0.084(16) -0.014(16) 0.017(17)
C103 0.18(2) 0.21(3) 0.12(2) -0.004(19) 0.053(19) -0.06(2)
C104 0.21(2) 0.110(15) 0.045(9) 0.000(10) -0.012(12) 0.045(16)
C105 0.17(2) 0.171(19) 0.089(13) 0.055(15) -0.020(14) -0.044(18)
C106 0.24(3) 0.25(2) 0.21(2) 0.02(2) 0.00(2) -0.02(2)
C107 0.31(3) 0.32(3) 0.29(3) 0.01(2) -0.02(2) -0.01(2)
C108 0.31(3) 0.32(3) 0.27(3) -0.01(2) 0.00(3) 0.00(3)
C109 0.23(3) 0.25(3) 0.28(4) -0.04(3) -0.02(3) -0.01(3)
O109 0.37(3) 0.37(4) 0.32(3) -0.04(3) 0.05(3) -0.02(3)
F101 0.194(13) 0.174(12) 0.131(10) -0.034(10) 0.022(10) -0.014(11)
F102 0.250(16) 0.162(13) 0.235(16) 0.001(12) 0.009(13) -0.041(12)
F103 0.217(14) 0.129(10) 0.236(14) 0.122(10) 0.022(12) 0.015(10)
F104 0.197(14) 0.286(17) 0.116(10) -0.026(12) 0.002(11) 0.010(13)
F105 0.245(16) 0.262(16) 0.089(9) -0.028(11) -0.002(10) -0.010(14)
F106 0.264(16) 0.093(9) 0.229(15) -0.024(10) -0.022(13) 0.006(10)
F107 0.306(18) 0.241(18) 0.182(14) -0.098(13) 0.001(14) -0.022(15)
F108 0.241(15) 0.108(9) 0.227(14) 0.102(10) 0.006(12) 0.003(10)
F109 0.251(16) 0.208(14) 0.164(13) 0.110(11) 0.036(12) 0.019(12)
F110 0.282(17) 0.216(15) 0.175(14) -0.128(13) 0.026(12) -0.005(13)
F111 0.290(19) 0.238(18) 0.254(18) 0.058(14) 0.004(15) 0.003(14)
F112 0.51(4) 0.47(4) 0.50(4) -0.001(17) -0.009(17) 0.006(17)
F113 0.54(4) 0.52(3) 0.53(4) -0.036(17) 0.001(17) -0.007(17)
F114 0.34(2) 0.32(2) 0.32(2) 0.019(16) -0.014(16) 0.010(16)

loop_
_atom_type_symbol
_atom_type_description
_atom_type_scat_dispersion_real
_atom_type_scat_dispersion_imag
_atom_type_scat_source
C C 0.0033 0.0016 'International Tables Vol C Tables 4.2.6.8 and 6.1.1.4'
H H 0.0000 0.0000 'International Tables Vol C Tables 4.2.6.8 and 6.1.1.4'
N N 0.0061 0.0033 'International Tables Vol C Tables 4.2.6.8 and 6.1.1.4'
O O 0.0106 0.0060 'International Tables Vol C Tables 4.2.6.8 and 6.1.1.4'
F F 0.0171 0.0103 'International Tables Vol C Tables 4.2.6.8 and 6.1.1.4'
Pd Pd -0.9988 1.0072 'International Tables Vol C Tables 4.2.6.8 and 6.1.1.4'

loop_
_geom_angle_atom_site_label_1
_geom_angle_atom_site_label_2
_geom_angle_atom_site_label_3
_geom_angle
_geom_angle_site_symmetry_1
_geom_angle_site_symmetry_3
N1 Pd1 N2 85.66(19) . .
N1 Pd1 N4 179.3(2) . .
N2 Pd1 N4 94.4(2) . .
N1 Pd1 N3 94.2(2) . .
N2 Pd1 N3 179.8(2) . .
N4 Pd1 N3 85.7(2) . .
N9 Pd2 N9 85.8(3) . 6_474
N9 Pd2 N5 94.3(2) . .
N9 Pd2 N5 179.8(2) 6_474 .
N9 Pd2 N5 179.8(2) . 6_474
N9 Pd2 N5 94.3(2) 6_474 6_474
N5 Pd2 N5 85.7(3) . 6_474
C20C C19C N3 107.7(17) . .
N4 C20C C19C 103.6(18) . .
C20D C19D N3 109(2) . .
C19D C20D N4 116(2) . .
C5 N1 C1 118.2(5) . .
C5 N1 Pd1 120.5(4) . .
C1 N1 Pd1 120.7(4) . .
C14 N2 C26 118.5(5) . .
C14 N2 Pd1 119.7(4) . .
C26 N2 Pd1 121.5(4) . .
C27C N3 C19D 124.9(16) . .
C27C N3 C18C 115.2(15) . .
C19D N3 C18C 81.0(17) . .
C27C N3 C18D 82.0(17) . .
C19D N3 C18D 111.9(16) . .
C18C N3 C18D 36.0(9) . .
C27C N3 C27D 19(2) . .
C19D N3 C27D 110(2) . .
C18C N3 C27D 129(2) . .
C18D N3 C27D 99(2) . .
C27C N3 C19C 105.8(14) . .
C19D N3 C19C 31.0(13) . .
C18C N3 C19C 111.8(10) . .
C18D N3 C19C 138.6(11) . .
C27D N3 C19C 87.5(17) . .
C27C N3 Pd1 113.2(12) . .
C19D N3 Pd1 109.3(9) . .
C18C N3 Pd1 108.5(6) . .
C18D N3 Pd1 112.7(8) . .
C27D N3 Pd1 113.3(19) . .
C19C N3 Pd1 101.6(8) . .
C22D N4 C20C 116(2) . .
C22D N4 C21D 127(3) . .
C20C N4 C21D 80.3(13) . .
C22D N4 C21C 97(3) . .
C20C N4 C21C 106.7(10) . .
C21D N4 C21C 32.7(14) . .
C22D N4 C20D 99(2) . .
C20C N4 C20D 25.5(12) . .
C21D N4 C20D 105.8(15) . .
C21C N4 C20D 130.2(13) . .
C22D N4 C22C 10(3) . .
C20C N4 C22C 123(2) . .
C21D N4 C22C 133(3) . .
C21C N4 C22C 101(2) . .
C20D N4 C22C 103(2) . .
C22D N4 Pd1 114.5(18) . .
C20C N4 Pd1 108.8(10) . .
C21D N4 Pd1 105.0(14) . .
C21C N4 Pd1 112.9(9) . .
C20D N4 Pd1 102.2(12) . .
C22C N4 Pd1 104.6(16) . .
C25 N5 C23 108.5(5) . .
C25 N5 C24 109.0(7) . .
C23 N5 C24 111.5(6) . .
C25 N5 Pd2 113.2(4) . .
C23 N5 Pd2 106.0(5) . .
C24 N5 Pd2 108.6(4) . .
C11 N6 C12 114.7(5) . .
C13 N7 C11 114.2(5) . .
C12 N8 C13 114.4(5) . .
C10 N9 C6 117.8(5) . .
C10 N9 Pd2 120.3(4) . .
C6 N9 Pd2 121.5(4) . .
N1 C1 C2 122.0(6) . .
C1 C2 C3 120.2(6) . .
C2 C3 C4 117.6(5) . .
C2 C3 C12 121.9(5) . .
C4 C3 C12 120.6(5) . .
C5 C4 C3 119.1(6) . .
N1 C5 C4 122.9(6) . .
N9 C6 C7 122.9(5) . .
C6 C7 C8 119.6(5) . .
C7 C8 C9 118.2(5) . .
C7 C8 C11 121.3(5) . .
C9 C8 C11 120.4(5) . .
C10 C9 C8 119.2(5) . .
N9 C10 C9 122.2(5) . .
N6 C11 N7 126.0(5) . .
N6 C11 C8 117.6(5) . .
N7 C11 C8 116.4(5) . .
N8 C12 N6 125.2(5) . .
N8 C12 C3 117.1(5) . .
N6 C12 C3 117.7(5) . .
N7 C13 N8 125.6(5) . .
N7 C13 C16 118.2(5) . 12_776
N8 C13 C16 116.1(5) . 12_776
N2 C14 C15 122.6(5) . .
C14 C15 C16 118.7(5) . .
C17 C16 C15 118.3(5) . .
C17 C16 C13 121.4(5) . 15_465
C15 C16 C13 120.3(5) . 15_465
C26 C17 C16 120.1(5) . .
N5 C23 C23 109.5(5) . 6_474
N2 C26 C17 121.7(5) . .
O101 C101 C102 108.7(16) . .
F101 C102 F102 104.2(13) . .
F101 C102 C101 111.3(14) . .
F102 C102 C101 110.7(14) . .
F101 C102 C103 106.1(12) . .
F102 C102 C103 104.4(12) . .
C101 C102 C103 119.0(13) . .
F103 C103 F104 104.6(15) . .
F103 C103 C104 113.5(13) . .
F104 C103 C104 107.1(13) . .
F103 C103 C102 106.9(13) . .
F104 C103 C102 106.1(13) . .
C104 C103 C102 117.7(12) . .
F106 C104 F105 109.6(14) . .
F106 C104 C105 114.6(13) . .
F105 C104 C105 107.4(13) . .
F106 C104 C103 101.2(15) . .
F105 C104 C103 99.6(15) . .
C105 C104 C103 123.1(11) . .
F108 C105 F107 106.4(14) . .
F108 C105 C104 105.7(12) . .
F107 C105 C104 104.7(13) . .
F108 C105 C106 112.5(13) . .
F107 C105 C106 102.1(12) . .
C104 C105 C106 123.9(11) . .
F109 C106 F110 111.5(16) . .
F109 C106 C105 107.7(13) . .
F110 C106 C105 111.7(14) . .
F109 C106 C107 108.7(13) . .
F110 C106 C107 102.6(12) . .
C105 C106 C107 114.5(12) . .
F112 C107 F111 111.6(17) . .
F112 C107 C108 109.6(16) . .
F111 C107 C108 107.1(14) . .
F112 C107 C106 108.0(16) . .
F111 C107 C106 106.3(14) . .
C108 C107 C106 114.4(13) . .
F114 C108 F113 108.5(18) . .
F114 C108 C109 111.2(16) . .
F113 C108 C109 108.0(16) . .
F114 C108 C107 106.9(15) . .
F113 C108 C107 106.7(16) . .
C109 C108 C107 115.3(16) . .
O109 C109 C108 109.9(18) . .
O5A N2A O6A 140.9(15) . .
O5A N2A O4A 115.1(15) . .
O6A N2A O4A 100.7(12) . .
O9A N3A O8A 121.0(18) . .
O9A N3A O7A 120.2(18) . .
O8A N3A O7A 118.2(18) . .
O11A N4A O10A 127(4) . .
O11A N4A O12A 118(3) . .
O10A N4A O12A 109(3) . .
O15A N5A O13A 120(2) . .
O15A N5A O14A 119(2) . .
O13A N5A O14A 116(2) . .

loop_
_geom_bond_atom_site_label_1
_geom_bond_atom_site_label_2
_geom_bond_distance
_geom_bond_site_symmetry_2
Pd1 N1 2.031(5) .
Pd1 N2 2.033(5) .
Pd1 N4 2.054(6) .
Pd1 N3 2.056(5) .
Pd2 N9 2.028(5) .
Pd2 N9 2.028(5) 6_474
Pd2 N5 2.062(5) .
Pd2 N5 2.062(5) 6_474
C18C N3 1.457(16) .
C27C N3 1.38(3) .
C19C C20C 1.54(3) .
C19C N3 1.57(2) .
C20C N4 1.42(2) .
C22C N4 1.57(5) .
C21C N4 1.559(18) .
C18D N3 1.50(2) .
C27D N3 1.52(4) .
C19D C20D 1.40(5) .
C19D N3 1.44(2) .
C20D N4 1.57(3) .
C22D N4 1.41(6) .
C21D N4 1.49(3) .
N1 C5 1.344(8) .
N1 C1 1.345(7) .
N2 C14 1.340(7) .
N2 C26 1.342(7) .
N5 C25 1.480(9) .
N5 C23 1.486(10) .
N5 C24 1.508(9) .
N6 C11 1.317(7) .
N6 C12 1.353(7) .
N7 C13 1.327(7) .
N7 C11 1.351(7) .
N8 C12 1.331(7) .
N8 C13 1.353(8) .
N9 C10 1.352(7) .
N9 C6 1.352(7) .
C1 C2 1.366(8) .
C2 C3 1.383(8) .
C3 C4 1.401(8) .
C3 C12 1.476(8) .
C4 C5 1.362(9) .
C6 C7 1.362(9) .
C7 C8 1.387(8) .
C8 C9 1.395(8) .
C8 C11 1.488(8) .
C9 C10 1.379(8) .
C13 C16 1.479(8) 12_776
C14 C15 1.380(8) .
C15 C16 1.386(8) .
C16 C17 1.381(8) .
C16 C13 1.479(8) 15_465
C17 C26 1.372(8) .
C23 C23 1.497(18) 6_474
O101 C101 1.454(18) .
C101 C102 1.489(15) .
C102 F101 1.353(16) .
C102 F102 1.371(15) .
C102 C103 1.540(14) .
C103 F103 1.304(16) .
C103 F104 1.351(16) .
C103 C104 1.494(15) .
C104 F106 1.324(15) .
C104 F105 1.334(15) .
C104 C105 1.494(13) .
C105 F108 1.313(15) .
C105 F107 1.402(15) .
C105 C106 1.517(14) .
C106 F109 1.317(16) .
C106 F110 1.342(17) .
C106 C107 1.565(15) .
C107 F112 1.303(17) .
C107 F111 1.332(17) .
C107 C108 1.546(16) .
C108 F114 1.311(18) .
C108 F113 1.345(18) .
C108 C109 1.537(17) .
C109 O109 1.42(2) .
N2A O5A 1.103(14) .
N2A O6A 1.234(12) .
N2A O4A 1.322(14) .
N3A O9A 1.222(16) .
N3A O8A 1.244(16) .
N3A O7A 1.271(16) .
O11 O1 1.80(4) .
N4A O11A 1.25(2) .
N4A O10A 1.26(2) .
N4A O12A 1.27(2) .
O17 O28 0.56(2) .
N5A O15A 1.257(18) .
N5A O13A 1.267(18) .
N5A O14A 1.273(18) .

loop_
_geom_torsion_atom_site_label_1
_geom_torsion_atom_site_label_2
_geom_torsion_atom_site_label_3
_geom_torsion_atom_site_label_4
_geom_torsion
_geom_torsion_site_symmetry_1
_geom_torsion_site_symmetry_4
N3 C19C C20C N4 63(3) . .
N3 C19D C20D N4 -49(4) . .
N2 Pd1 N1 C5 82.5(5) . .
N4 Pd1 N1 C5 -179(100) . .
N3 Pd1 N1 C5 -97.5(5) . .
N2 Pd1 N1 C1 -88.8(5) . .
N4 Pd1 N1 C1 10(21) . .
N3 Pd1 N1 C1 91.1(5) . .
N1 Pd1 N2 C14 88.8(5) . .
N4 Pd1 N2 C14 -90.5(5) . .
N3 Pd1 N2 C14 77(100) . .
N1 Pd1 N2 C26 -85.6(5) . .
N4 Pd1 N2 C26 95.1(5) . .
N3 Pd1 N2 C26 -97(100) . .
C20D C19D N3 C27C -102(3) . .
C20D C19D N3 C18C 144(3) . .
C20D C19D N3 C18D 163(3) . .
C20D C19D N3 C27D -88(4) . .
C20D C19D N3 C19C -43(3) . .
C20D C19D N3 Pd1 37(4) . .
C20C C19C N3 C27C -164(2) . .
C20C C19C N3 C19D 63(3) . .
C20C C19C N3 C18C 70(2) . .
C20C C19C N3 C18D 100(3) . .
C20C C19C N3 C27D -159(3) . .
C20C C19C N3 Pd1 -46(2) . .
N1 Pd1 N3 C27C -50.6(15) . .
N2 Pd1 N3 C27C -39(100) . .
N4 Pd1 N3 C27C 128.8(15) . .
N1 Pd1 N3 C19D 165(2) . .
N2 Pd1 N3 C19D 177(100) . .
N4 Pd1 N3 C19D -15(2) . .
N1 Pd1 N3 C18C 78.6(10) . .
N2 Pd1 N3 C18C 90(100) . .
N4 Pd1 N3 C18C -102.1(11) . .
N1 Pd1 N3 C18D 40.3(14) . .
N2 Pd1 N3 C18D 52(100) . .
N4 Pd1 N3 C18D -140.4(14) . .
N1 Pd1 N3 C27D -71.2(19) . .
N2 Pd1 N3 C27D -59(100) . .
N4 Pd1 N3 C27D 108.1(19) . .
N1 Pd1 N3 C19C -163.5(10) . .
N2 Pd1 N3 C19C -152(100) . .
N4 Pd1 N3 C19C 15.8(10) . .
C19C C20C N4 C22D 84(3) . .
C19C C20C N4 C21D -149(3) . .
C19C C20C N4 C21C -169(2) . .
C19C C20C N4 C20D 32(3) . .
C19C C20C N4 C22C 76(3) . .
C19C C20C N4 Pd1 -47(2) . .
C19D C20D N4 C22D 151(4) . .
C19D C20D N4 C20C -75(5) . .
C19D C20D N4 C21D -77(4) . .
C19D C20D N4 C21C -102(4) . .
C19D C20D N4 C22C 142(4) . .
C19D C20D N4 Pd1 33(3) . .
N1 Pd1 N4 C22D -32(21) . .
N2 Pd1 N4 C22D 66(2) . .
N3 Pd1 N4 C22D -114(2) . .
N1 Pd1 N4 C20C 99(20) . .
N2 Pd1 N4 C20C -162.2(13) . .
N3 Pd1 N4 C20C 17.8(13) . .
N1 Pd1 N4 C21D -176(100) . .
N2 Pd1 N4 C21D -77.6(16) . .
N3 Pd1 N4 C21D 102.5(16) . .
N1 Pd1 N4 C21C -142(20) . .
N2 Pd1 N4 C21C -43.9(12) . .
N3 Pd1 N4 C21C 136.1(12) . .
N1 Pd1 N4 C20D 74(20) . .
N2 Pd1 N4 C20D 172.2(14) . .
N3 Pd1 N4 C20D -7.8(14) . .
N1 Pd1 N4 C22C -34(21) . .
N2 Pd1 N4 C22C 65(2) . .
N3 Pd1 N4 C22C -115(2) . .
N9 Pd2 N5 C25 -47.0(5) . .
N9 Pd2 N5 C25 -150(100) 6_474 .
N5 Pd2 N5 C25 132.8(6) 6_474 .
N9 Pd2 N5 C23 -165.9(4) . .
N9 Pd2 N5 C23 91(100) 6_474 .
N5 Pd2 N5 C23 13.9(4) 6_474 .
N9 Pd2 N5 C24 74.1(5) . .
N9 Pd2 N5 C24 -29(100) 6_474 .
N5 Pd2 N5 C24 -106.0(6) 6_474 .
N9 Pd2 N9 C10 -84.6(5) 6_474 .
N5 Pd2 N9 C10 95.5(5) . .
N5 Pd2 N9 C10 19(100) 6_474 .
N9 Pd2 N9 C6 87.8(5) 6_474 .
N5 Pd2 N9 C6 -92.1(5) . .
N5 Pd2 N9 C6 -169(100) 6_474 .
C5 N1 C1 C2 0.8(10) . .
Pd1 N1 C1 C2 172.3(5) . .
N1 C1 C2 C3 0.3(11) . .
C1 C2 C3 C4 -1.0(10) . .
C1 C2 C3 C12 179.4(6) . .
C2 C3 C4 C5 0.6(10) . .
C12 C3 C4 C5 -179.8(6) . .
C1 N1 C5 C4 -1.2(10) . .
Pd1 N1 C5 C4 -172.8(5) . .
C3 C4 C5 N1 0.5(11) . .
C10 N9 C6 C7 0.1(10) . .
Pd2 N9 C6 C7 -172.5(5) . .
N9 C6 C7 C8 -0.4(11) . .
C6 C7 C8 C9 0.6(10) . .
C6 C7 C8 C11 177.6(6) . .
C7 C8 C9 C10 -0.5(9) . .
C11 C8 C9 C10 -177.5(6) . .
C6 N9 C10 C9 0.0(9) . .
Pd2 N9 C10 C9 172.7(5) . .
C8 C9 C10 N9 0.3(10) . .
C12 N6 C11 N7 1.0(9) . .
C12 N6 C11 C8 -178.3(5) . .
C13 N7 C11 N6 -1.3(9) . .
C13 N7 C11 C8 178.0(5) . .
C7 C8 C11 N6 0.3(9) . .
C9 C8 C11 N6 177.2(6) . .
C7 C8 C11 N7 -179.1(6) . .
C9 C8 C11 N7 -2.2(9) . .
C13 N8 C12 N6 -1.3(9) . .
C13 N8 C12 C3 -179.5(5) . .
C11 N6 C12 N8 0.4(9) . .
C11 N6 C12 C3 178.6(5) . .
C2 C3 C12 N8 177.1(6) . .
C4 C3 C12 N8 -2.5(9) . .
C2 C3 C12 N6 -1.2(9) . .
C4 C3 C12 N6 179.2(6) . .
C11 N7 C13 N8 0.3(9) . .
C11 N7 C13 C16 -180.0(5) . 12_776
C12 N8 C13 N7 0.8(9) . .
C12 N8 C13 C16 -178.8(5) . 12_776
C26 N2 C14 C15 2.0(9) . .
Pd1 N2 C14 C15 -172.6(5) . .
N2 C14 C15 C16 -2.0(10) . .
C14 C15 C16 C17 1.1(10) . .
C14 C15 C16 C13 -179.9(6) . 15_465
C15 C16 C17 C26 -0.4(9) . .
C13 C16 C17 C26 -179.4(6) 15_465 .
C25 N5 C23 C23 -161.6(8) . 6_474
C24 N5 C23 C23 78.3(10) . 6_474
Pd2 N5 C23 C23 -39.8(9) . 6_474
C14 N2 C26 C17 -1.2(9) . .
Pd1 N2 C26 C17 173.3(5) . .
C16 C17 C26 N2 0.5(10) . .
O101 C101 C102 F101 -58(3) . .
O101 C101 C102 F102 -173(2) . .
O101 C101 C102 C103 66(3) . .
F101 C102 C103 F103 74.6(18) . .
F102 C102 C103 F103 -175.7(17) . .
C101 C102 C103 F103 -52(2) . .
F101 C102 C103 F104 -174.2(17) . .
F102 C102 C103 F104 -64.5(19) . .
C101 C102 C103 F104 60(2) . .
F101 C102 C103 C104 -54.4(19) . .
F102 C102 C103 C104 55.3(19) . .
C101 C102 C103 C104 179.3(18) . .
F103 C103 C104 F106 173.2(17) . .
F104 C103 C104 F106 58.3(18) . .
C102 C103 C104 F106 -61.0(18) . .
F103 C103 C104 F105 -74.4(18) . .
F104 C103 C104 F105 170.7(16) . .
C102 C103 C104 F105 51.4(19) . .
F103 C103 C104 C105 44(2) . .
F104 C103 C104 C105 -71.2(19) . .
C102 C103 C104 C105 169.5(14) . .
F106 C104 C105 F108 -154.5(19) . .
F105 C104 C105 F108 83.5(18) . .
C103 C104 C105 F108 -31(2) . .
F106 C104 C105 F107 -42(2) . .
F105 C104 C105 F107 -164.3(17) . .
C103 C104 C105 F107 81.3(18) . .
F106 C104 C105 C106 74(2) . .
F105 C104 C105 C106 -48(2) . .
C103 C104 C105 C106 -162.6(16) . .
F108 C105 C106 F109 -157.9(18) . .
F107 C105 C106 F109 88.4(18) . .
C104 C105 C106 F109 -29(2) . .
F108 C105 C106 F110 -35(2) . .
F107 C105 C106 F110 -148.8(18) . .
C104 C105 C106 F110 93.9(19) . .
F108 C105 C106 C107 81.0(18) . .
F107 C105 C106 C107 -32.7(18) . .
C104 C105 C106 C107 -149.9(16) . .
F109 C106 C107 F112 -54(2) . .
F110 C106 C107 F112 -172(2) . .
C105 C106 C107 F112 67(2) . .
F109 C106 C107 F111 -174(2) . .
F110 C106 C107 F111 68(2) . .
C105 C106 C107 F111 -53(2) . .
F109 C106 C107 C108 68(2) . .
F110 C106 C107 C108 -50(2) . .
C105 C106 C107 C108 -171.2(17) . .
F112 C107 C108 F114 43(3) . .
F111 C107 C108 F114 164(2) . .
C106 C107 C108 F114 -79(2) . .
F112 C107 C108 F113 159(3) . .
F111 C107 C108 F113 -80(3) . .
C106 C107 C108 F113 37(3) . .
F112 C107 C108 C109 -82(3) . .
F111 C107 C108 C109 40(3) . .
C106 C107 C108 C109 157(2) . .
F114 C108 C109 O109 94(4) . .
F113 C108 C109 O109 -25(5) . .
C107 C108 C109 O109 -144(4) . .
